data_2202820
loop_
_publ_author_name
Vasu
'K. A. Nirmala'
'Deepak Chopra'
'M. Vishwas'

_publ_section_title
;
 Ethyl 4-(2,5-dioxo-2,5-dihydro-1<i>H</i>-pyrrol-1-yl)benzoate
;
_journal_issue 10
_journal_name_full 'Acta Crystallographica Section E'
_journal_page_first o1549
_journal_page_last o1550
_journal_paper_doi 10.1107/S1600536803020701
_journal_volume 59
_journal_year 2003
_chemical_formula_iupac 'C13 H11 N O4'
_chemical_formula_moiety 'C13 H11 N O4'
_chemical_formula_sum 'C13 H11 N O4'
_chemical_formula_weight 245.23
_chemical_name_systematic
;
Ethyl 4-(2,5-dioxo-2,5-dihydro-1H-pyrrol-1-yl)benzoate
;
_space_group_IT_number 14
_symmetry_cell_setting monoclinic
_symmetry_space_group_name_Hall '-P 2ybc'
_symmetry_space_group_name_H-M 'P 1 21/c 1'
_atom_sites_solution_hydrogens geom
_atom_sites_solution_primary direct
_atom_sites_solution_secondary difmap
_cell_angle_alpha 90
_cell_angle_beta 96.364(7)
_cell_angle_gamma 90
_cell_formula_units_Z 4
_cell_length_a 12.028(6)
_cell_length_b 7.358(4)
_cell_length_c 13.561(7)
_cell_measurement_reflns_used 775
_cell_measurement_temperature 293(2)
_cell_measurement_theta_max 25.5
_cell_measurement_theta_min 2.2
_cell_volume 1192.8(11)
_computing_cell_refinement SMART
_computing_data_collection 'SMART (Bruker, 1998)'
_computing_data_reduction 'SAINT (Bruker, 1998)'
_computing_molecular_graphics 'ORTEP-3 for Windows (Farrugia, 1997) and CAMERON (Watkin, 1993)'
_computing_publication_material 'PLATON (Spek, 1990)'
_computing_structure_refinement 'SHELXL97 (Sheldrick, 1997)'
_computing_structure_solution 'SIR92 (Altomare, 1999)'
_diffrn_ambient_temperature 293(2)
_diffrn_measured_fraction_theta_full 0.996
_diffrn_measured_fraction_theta_max 0.955
_diffrn_measurement_device_type 'Bruker SMART CCD area-detector'
_diffrn_measurement_method '\f and \w'
_diffrn_radiation_monochromator graphite
_diffrn_radiation_source 'fine-focus sealed tube'
_diffrn_radiation_type MoK\a
_diffrn_radiation_wavelength 0.71073
_diffrn_reflns_av_R_equivalents 0.0134
_diffrn_reflns_av_sigmaI/netI 0.0133
_diffrn_reflns_limit_h_max 15
_diffrn_reflns_limit_h_min -14
_diffrn_reflns_limit_k_max 9
_diffrn_reflns_limit_k_min -9
_diffrn_reflns_limit_l_max 16
_diffrn_reflns_limit_l_min -16
_diffrn_reflns_number 8371
_diffrn_reflns_reduction_process
;
 ?
;
_diffrn_reflns_theta_full 25.00
_diffrn_reflns_theta_max 26.37
_diffrn_reflns_theta_min 3.02
_exptl_absorpt_coefficient_mu 0.103
_exptl_absorpt_correction_T_max 0.9798
_exptl_absorpt_correction_T_min 0.9031
_exptl_absorpt_correction_type multi-scan
_exptl_absorpt_process_details '(SADABS; Sheldrick, 1996)'
_exptl_crystal_colour 'pale yellow'
_exptl_crystal_density_diffrn 1.365
_exptl_crystal_density_method 'Not Measured'
_exptl_crystal_description prism
_exptl_crystal_F_000 512
_exptl_crystal_size_max 0.40
_exptl_crystal_size_mid 0.30
_exptl_crystal_size_min 0.20
_refine_diff_density_max 0.332
_refine_diff_density_min -0.314
_refine_ls_extinction_method none
_refine_ls_goodness_of_fit_ref 1.000
_refine_ls_hydrogen_treatment refall
_refine_ls_matrix_type full
_refine_ls_number_parameters 207
_refine_ls_number_reflns 2328
_refine_ls_number_restraints 0
_refine_ls_restrained_S_all 1.000
_refine_ls_R_factor_all 0.0516
_refine_ls_R_factor_gt 0.0441
_refine_ls_shift/su_max 0.000
_refine_ls_shift/su_mean 0.000
_refine_ls_structure_factor_coef Fsqd
_refine_ls_weighting_details 'calc w = 1/[\s^2^(Fo^2^)+(0.0933P)^2^+0.1715P] where P = (Fo^2^+2Fc^2^)/3'
_refine_ls_weighting_scheme calc
_refine_ls_wR_factor_gt 0.1284
_refine_ls_wR_factor_ref 0.1380
_reflns_number_gt 1965
_reflns_number_total 2328
_reflns_threshold_expression I>2\s(I)
_cod_data_source_file ob6303.cif
_cod_data_source_block I
_cod_depositor_comments
;
The following automatic conversions were performed:
'_symmetry_cell_setting' value 'Monoclinic' changed to 'monoclinic'
according to '/home/saulius/struct/CIF-dictionaries/cif_core.dic'
dictionary named 'cif_core.dic' version 2.4.1 from 2010-06-29.

Automatic conversion script
Id: cif_fix_enum 1527 2010-12-29 10:47:43Z saulius 

The following automatic conversions were performed:

'_symmetry_cell_setting' value 'Monoclinic' changed to 'monoclinic'
according to /home/saulius/struct/CIF-dictionaries/cif_core.dic
dictionary named 'cif_core.dic' version 2.4.1 from 2010-06-29.

Automatic conversion script
Id: cif_fix_values 1715 2011-07-08 13:25:40Z adriana 
;
_cod_original_cell_volume 1192.9(11)
_cod_original_sg_symbol_H-M 'P 21/c'
_cod_database_code 2202820
_cod_database_fobs_code 2202820

loop_
_symmetry_equiv_pos_as_xyz
x,y,z
-x,1/2+y,1/2-z
-x,-y,-z
x,1/2-y,1/2+z

loop_
_atom_site_label
_atom_site_fract_x
_atom_site_fract_y
_atom_site_fract_z
_atom_site_U_iso_or_equiv
_atom_site_adp_type
_atom_site_calc_flag
_atom_site_refinement_flags
_atom_site_occupancy
_atom_site_disorder_assembly
_atom_site_disorder_group
_atom_site_type_symbol
O1 0.38443(10) 0.3350(2) 0.49702(10) 0.0737(4) Uani d . 1 . . O
O2 0.51187(12) -0.0551(3) 0.74371(13) 0.1025(6) Uani d . 1 . . O
O3 -0.11005(9) 0.0763(2) 0.65990(9) 0.0694(4) Uani d . 1 . . O
O4 -0.04247(8) 0.10226(16) 0.82013(8) 0.0541(3) Uani d . 1 . . O
N1 0.41506(9) 0.12811(15) 0.62585(8) 0.0403(3) Uani d . 1 . . N
C1 0.44679(12) 0.2432(2) 0.55179(10) 0.0486(4) Uani d . 1 . . C
C2 0.56988(13) 0.2254(2) 0.55475(13) 0.0594(4) Uani d . 1 . . C
C3 0.60637(14) 0.1140(3) 0.62521(14) 0.0605(5) Uani d . 1 . . C
C4 0.51060(13) 0.0471(2) 0.67553(12) 0.0563(4) Uani d . 1 . . C
C5 0.30424(11) 0.11369(17) 0.65244(10) 0.0379(3) Uani d . 1 . . C
C6 0.21556(12) 0.1047(2) 0.57787(11) 0.0451(3) Uani d . 1 . . C
C7 0.10794(12) 0.0986(2) 0.60345(11) 0.0472(4) Uani d . 1 . . C
C8 0.08690(11) 0.09822(18) 0.70209(11) 0.0425(3) Uani d . 1 . . C
C9 0.17659(12) 0.1051(2) 0.77632(11) 0.0458(4) Uani d . 1 . . C
C10 0.28494(12) 0.1133(2) 0.75209(11) 0.0444(3) Uani d . 1 . . C
C11 -0.03175(12) 0.0909(2) 0.72345(12) 0.0469(4) Uani d . 1 . . C
C12 -0.15584(12) 0.0953(2) 0.84737(13) 0.0535(4) Uani d . 1 . . C
C13 -0.14843(16) 0.0956(3) 0.95780(15) 0.0651(5) Uani d . 1 . . C
H2 0.6094(16) 0.294(3) 0.5083(14) 0.072(5) Uiso d . 1 . . H
H3 0.680(2) 0.076(3) 0.6454(17) 0.089(7) Uiso d . 1 . . H
H6 0.2281(13) 0.101(2) 0.5105(13) 0.048(4) Uiso d . 1 . . H
H7 0.0459(16) 0.099(2) 0.5507(14) 0.059(5) Uiso d . 1 . . H
H9 0.1658(15) 0.103(2) 0.8425(14) 0.062(5) Uiso d . 1 . . H
H10 0.3469(15) 0.121(2) 0.8059(13) 0.057(5) Uiso d . 1 . . H
H12A -0.1893(15) -0.017(3) 0.8187(13) 0.063(5) Uiso d . 1 . . H
H12B -0.1959(17) 0.203(3) 0.8166(14) 0.073(5) Uiso d . 1 . . H
H13A -0.1037(18) -0.006(3) 0.9867(15) 0.081(6) Uiso d . 1 . . H
H13B -0.222(2) 0.082(3) 0.9782(16) 0.085(6) Uiso d . 1 . . H
H13C -0.1213(19) 0.208(4) 0.9864(17) 0.091(7) Uiso d . 1 . . H

loop_
_atom_site_aniso_label
_atom_site_aniso_U_11
_atom_site_aniso_U_22
_atom_site_aniso_U_33
_atom_site_aniso_U_12
_atom_site_aniso_U_13
_atom_site_aniso_U_23
O1 0.0585(7) 0.0896(9) 0.0738(8) 0.0032(6) 0.0103(6) 0.0366(7)
O2 0.0682(9) 0.1375(14) 0.1066(11) 0.0470(9) 0.0304(8) 0.0711(11)
O3 0.0357(6) 0.1079(10) 0.0635(7) -0.0071(6) 0.0005(5) 0.0064(6)
O4 0.0337(5) 0.0721(7) 0.0579(7) -0.0051(4) 0.0117(4) -0.0011(5)
N1 0.0340(6) 0.0471(6) 0.0403(6) 0.0012(4) 0.0070(4) 0.0016(4)
C1 0.0439(8) 0.0536(8) 0.0494(8) -0.0031(6) 0.0103(6) 0.0043(6)
C2 0.0432(8) 0.0701(10) 0.0679(10) -0.0077(7) 0.0188(7) 0.0006(8)
C3 0.0355(8) 0.0826(12) 0.0649(10) 0.0064(7) 0.0117(7) -0.0057(8)
C4 0.0421(8) 0.0716(10) 0.0566(9) 0.0174(7) 0.0113(6) 0.0109(8)
C5 0.0343(7) 0.0388(6) 0.0410(7) 0.0001(5) 0.0065(5) -0.0003(5)
C6 0.0426(8) 0.0545(8) 0.0385(7) -0.0044(6) 0.0053(6) -0.0047(6)
C7 0.0362(7) 0.0578(9) 0.0461(8) -0.0056(6) -0.0020(6) -0.0040(6)
C8 0.0350(7) 0.0433(7) 0.0497(8) -0.0034(5) 0.0066(6) 0.0013(5)
C9 0.0396(8) 0.0594(9) 0.0389(7) -0.0007(6) 0.0068(6) 0.0038(6)
C10 0.0353(7) 0.0584(8) 0.0391(7) -0.0007(6) 0.0023(5) 0.0032(6)
C11 0.0361(8) 0.0490(8) 0.0558(9) -0.0031(6) 0.0056(6) 0.0043(6)
C12 0.0324(7) 0.0584(10) 0.0716(10) -0.0015(6) 0.0141(7) -0.0004(8)
C13 0.0483(10) 0.0785(13) 0.0722(11) -0.0019(9) 0.0230(8) -0.0055(9)

loop_
_atom_type_symbol
_atom_type_description
_atom_type_scat_dispersion_real
_atom_type_scat_dispersion_imag
_atom_type_scat_source
O O 0.0106 0.0060 'International Tables Vol C Tables 4.2.6.8 and 6.1.1.4'
N N 0.0061 0.0033 'International Tables Vol C Tables 4.2.6.8 and 6.1.1.4'
H H 0.0000 0.0000 'International Tables Vol C Tables 4.2.6.8 and 6.1.1.4'
C C 0.0033 0.0016 'International Tables Vol C Tables 4.2.6.8 and 6.1.1.4'

loop_
_geom_angle_atom_site_label_1
_geom_angle_atom_site_label_2
_geom_angle_atom_site_label_3
_geom_angle
C4 N1 C1 109.20(12)
C4 N1 C5 126.06(12)
C1 N1 C5 124.39(11)
C11 O4 C12 116.32(12)
C6 C5 C10 120.55(13)
C6 C5 N1 119.01(12)
C10 C5 N1 120.42(12)
C6 C7 C8 121.29(13)
C6 C7 H7 118.6(11)
C8 C7 H7 120.0(11)
C7 C8 C9 119.14(13)
C7 C8 C11 117.95(13)
C9 C8 C11 122.91(14)
O3 C11 O4 123.62(14)
O3 C11 C8 123.54(15)
O4 C11 C8 112.84(12)
C9 C10 C5 119.55(13)
C9 C10 H10 118.9(10)
C5 C10 H10 121.6(10)
C10 C9 C8 120.38(14)
C10 C9 H9 118.1(11)
C8 C9 H9 121.5(11)
C7 C6 C5 119.08(13)
C7 C6 H6 120.0(10)
C5 C6 H6 121.0(10)
O1 C1 N1 125.61(13)
O1 C1 C2 128.23(14)
N1 C1 C2 106.15(13)
C2 C3 C4 109.34(15)
C2 C3 H3 129.4(14)
C4 C3 H3 121.2(14)
O2 C4 N1 125.60(15)
O2 C4 C3 128.46(15)
N1 C4 C3 105.94(14)
O4 C12 C13 107.59(13)
O4 C12 H12A 106.5(10)
C13 C12 H12A 112.0(10)
O4 C12 H12B 106.8(11)
C13 C12 H12B 113.1(11)
H12A C12 H12B 110.4(16)
C3 C2 C1 109.32(14)
C3 C2 H2 130.9(12)
C1 C2 H2 119.8(12)
C12 C13 H13A 111.8(12)
C12 C13 H13C 112.9(14)
H13A C13 H13C 110.4(19)
C12 C13 H13B 109.5(13)
H13A C13 H13B 106.7(17)
H13C C13 H13B 105.1(18)

loop_
_geom_bond_atom_site_label_1
_geom_bond_atom_site_label_2
_geom_bond_site_symmetry_2
_geom_bond_distance
_geom_bond_publ_flag
N1 C4 . 1.3994(19) ?
N1 C1 . 1.3989(18) ?
N1 C5 . 1.4230(17) ?
O4 C11 . 1.334(2) ?
O4 C12 . 1.4528(18) ?
O3 C11 . 1.209(2) ?
O2 C4 . 1.191(2) ?
O1 C1 . 1.2030(19) ?
C5 C6 . 1.388(2) ?
C5 C10 . 1.396(2) ?
C7 C6 . 1.377(2) ?
C7 C8 . 1.389(2) ?
C7 H7 . 0.974(19) ?
C8 C9 . 1.392(2) ?
C8 C11 . 1.488(2) ?
C10 C9 . 1.380(2) ?
C10 H10 . 0.986(18) ?
C9 H9 . 0.921(19) ?
C6 H6 . 0.943(17) ?
C1 C2 . 1.482(2) ?
C3 C2 . 1.298(3) ?
C3 C4 . 1.486(2) ?
C3 H3 . 0.94(2) ?
C12 C13 . 1.490(3) ?
C12 H12A . 0.98(2) ?
C12 H12B . 1.00(2) ?
C2 H2 . 0.97(2) ?
C13 H13A . 0.98(2) ?
C13 H13C . 0.96(3) ?
C13 H13B . 0.97(2) ?

loop_
_geom_hbond_atom_site_label_D
_geom_hbond_atom_site_label_H
_geom_hbond_atom_site_label_A
_geom_hbond_site_symmetry_A
_geom_hbond_distance_DH
_geom_hbond_distance_HA
_geom_hbond_distance_DA
_geom_hbond_angle_DHA
_geom_hbond_publ_flag
C3 H3 O3 1_655 0.94(2) 2.51(2) 3.402(3) 158(2) yes
C10 H10 O1 4_555 0.98(2) 2.61(2) 3.426(3) 141.0(10) yes

loop_
_cod_related_entry_id
_cod_related_entry_database
_cod_related_entry_code
1 ChemSpider 252600
